data_9015961
loop_
_publ_author_name
'Averbuch-Pouchot M'
'Durif, A.'

_publ_section_title
;
 Cs4 Sr3 H2 (P4 O12)3, a new derivative of Al4 (P4 O12)3
 _cod_database_code 1007146
;
_journal_name_full 'Acta Crystallographica, Section C'
_journal_page_first 1557
_journal_page_last 1558
_journal_paper_doi 10.1107/S010827018500854X
_journal_volume 41
_journal_year 1985
_chemical_formula_sum 'Cs4 O36 P12 Sr3'
_space_group_IT_number 220
_symmetry_space_group_name_Hall 'I -4bd 2c 3'
_symmetry_space_group_name_H-M 'I -4 3 d'
_cell_angle_alpha 90
_cell_angle_beta 90
_cell_angle_gamma 90
_cell_length_a 15.455
_cell_length_b 15.455
_cell_length_c 15.455
_cell_formula_units_Z 4
_cell_volume 3691.535
_database_code_amcsd 0010013
_exptl_crystal_density_diffrn 3.135
_cod_duplicate_entry 1007146
_cod_original_formula_sum 'Cs4 Sr3 P12 O36'
_cod_database_code 9015961
_amcsd_formula_title 'Cs4 H2 O36 P12 Sr3'

loop_
_space_group_symop_operation_xyz
x,y,z
1/2+x,1/2+y,1/2+z
1/2-z,x,-y
-z,1/2+x,1/2-y
1/2-y,z,-x
-y,1/2+z,1/2-x
1/2-x,y,-z
-x,1/2+y,1/2-z
1/4+x,3/4-z,1/4-y
3/4+x,1/4-z,3/4-y
1/4+z,3/4-y,1/4-x
3/4+z,1/4-y,3/4-x
1/4+y,3/4-x,1/4-z
3/4+y,1/4-x,3/4-z
1/4+x,1/4+z,1/4+y
3/4+x,3/4+z,3/4+y
1/4+z,1/4+y,1/4+x
3/4+z,3/4+y,3/4+x
1/4+y,1/4+x,1/4+z
3/4+y,3/4+x,3/4+z
-z,1/2-x,y
1/2-z,-x,1/2+y
-y,1/2-z,x
1/2-y,-z,1/2+x
-x,1/2-y,z
1/2-x,-y,1/2+z
1/2+z,1/2-x,-y
+z,-x,1/2-y
1/2+y,1/2-z,-x
+y,-z,1/2-x
1/2+x,1/2-y,-z
+x,-y,1/2-z
3/4-x,3/4+z,1/4-y
1/4-x,1/4+z,3/4-y
3/4-z,3/4+y,1/4-x
1/4-z,1/4+y,3/4-x
3/4-y,3/4+x,1/4-z
1/4-y,1/4+x,3/4-z
3/4-x,1/4-z,1/4+y
1/4-x,3/4-z,3/4+y
3/4-z,1/4-y,1/4+x
1/4-z,3/4-y,3/4+x
3/4-y,1/4-x,1/4+z
1/4-y,3/4-x,3/4+z
z,x,y
1/2+z,1/2+x,1/2+y
y,z,x
1/2+y,1/2+z,1/2+x

loop_
_atom_site_label
_atom_site_fract_x
_atom_site_fract_y
_atom_site_fract_z
Cs1 0.36780 0.36780 0.36780
Sr1 0.87500 0.00000 0.25000
P1 0.29870 0.38100 0.12340
O1 0.41940 0.03520 0.33960
O2 0.45980 0.17300 0.27230
O3 0.10580 0.08630 0.43320

loop_
_cod_related_entry_id
_cod_related_entry_database
_cod_related_entry_code
1 AMCSD 0010013
